data_7037230
loop_
_publ_author_name
'Henckel, Danielle A.'
'Lin, Yuting F.'
'McCormick, Theresa M.'
'Kaminsky, Werner'
'Cossairt, Brandi M.'

_publ_section_title
;
 A doubly deprotonated diimine dioximate metalloligand as a synthon for
 multimetallic complex assembly.
;
_journal_issue 24
_journal_name_full 'Dalton transactions (Cambridge, England : 2003)'
_journal_page_first 10068
_journal_page_last 10075
_journal_paper_doi 10.1039/c5dt03650j
_journal_volume 45
_journal_year 2016
_chemical_formula_moiety '16(C38 H44 Co N12 O2 Ru), C8 H12 N4, 48(F6 P)'
_chemical_formula_sum 'C616 H716 Co16 F288 N196 O32 P48 Ru16'
_chemical_formula_weight 20896.41
_chemical_name_common dh2_135c
_chemical_name_systematic
;
 dh2_135c
;
_space_group_IT_number 88
_symmetry_cell_setting tetragonal
_symmetry_Int_Tables_number 88
_symmetry_space_group_name_Hall '-I 4ad'
_symmetry_space_group_name_H-M 'I 41/a :2'
_atom_sites_solution_hydrogens geom
_atom_sites_solution_primary direct
_atom_sites_solution_secondary difmap
_audit_conform_dict_location ftp://ftp.iucr.org/pub/cif_core.dic
_audit_conform_dict_name cif_core.dic
_audit_conform_dict_version 2.4
_audit_creation_date 2014-02-25T14:35:56-00:00
_audit_creation_method 'WinGX routine CIF_UPDATE'
_audit_update_record
;
2014-12-09 deposited with the CCDC.
2015-11-13 downloaded from the CCDC.
;
_cell_angle_alpha 90.000(5)
_cell_angle_beta 90.000(5)
_cell_angle_gamma 90.000(5)
_cell_formula_units_Z 1
_cell_length_a 40.556(5)
_cell_length_b 40.556(5)
_cell_length_c 12.276(5)
_cell_measurement_reflns_used 30
_cell_measurement_temperature 100(2)
_cell_measurement_theta_max 20
_cell_measurement_theta_min 3
_cell_volume 20191(9)
_computing_cell_refinement 'SAINT (Bruker, 2007)'
_computing_data_collection 'APEX2 (Bruker, 2007)'
_computing_data_reduction 'SAINT (Bruker, 2007)'
_computing_molecular_graphics 'ORTEP-3 for Windows (Farrugia, 1997)'
_computing_publication_material 'SHELXL-97 (Sheldrick, 1997)'
_computing_structure_refinement 'SHELXL-97 (Sheldrick, 2008)'
_computing_structure_solution 'SHELXS97 (Sheldrick, 1997)'
_diffrn_ambient_temperature 100(2)
_diffrn_measured_fraction_theta_full 0.994
_diffrn_measured_fraction_theta_max 0.991
_diffrn_measurement_device_type 'Bruker APEXII CCD area-detector'
_diffrn_measurement_method '\f and \w scans'
_diffrn_radiation_monochromator graphite
_diffrn_radiation_type MoK\a
_diffrn_radiation_wavelength 0.71073
_diffrn_reflns_av_R_equivalents 0.3615
_diffrn_reflns_av_unetI/netI 0.2667
_diffrn_reflns_limit_h_max 49
_diffrn_reflns_limit_h_min -48
_diffrn_reflns_limit_k_max 45
_diffrn_reflns_limit_k_min -49
_diffrn_reflns_limit_l_max 14
_diffrn_reflns_limit_l_min -14
_diffrn_reflns_number 90430
_diffrn_reflns_theta_full 25
_diffrn_reflns_theta_max 25.49
_diffrn_reflns_theta_min 2
_diffrn_source 'fine-focus sealed tube'
_exptl_absorpt_coefficient_mu 0.839
_exptl_absorpt_correction_T_max 0.9753
_exptl_absorpt_correction_T_min 0.9208
_exptl_absorpt_correction_type multi-scan
_exptl_absorpt_process_details '(SADABS; Bruker, 2007)'
_exptl_crystal_colour purple
_exptl_crystal_density_diffrn 1.719
_exptl_crystal_density_method 'not measured'
_exptl_crystal_description prism
_exptl_crystal_F_000 10488
_exptl_crystal_size_max 0.1
_exptl_crystal_size_mid 0.03
_exptl_crystal_size_min 0.03
_refine_diff_density_max 1.144
_refine_diff_density_min -0.868
_refine_diff_density_rms 0.105
_refine_ls_extinction_method none
_refine_ls_goodness_of_fit_ref 0.991
_refine_ls_hydrogen_treatment constr
_refine_ls_matrix_type full
_refine_ls_number_parameters 791
_refine_ls_number_reflns 9314
_refine_ls_number_restraints 546
_refine_ls_restrained_S_all 0.991
_refine_ls_R_factor_all 0.27
_refine_ls_R_factor_gt 0.0861
_refine_ls_shift/su_max 0.004
_refine_ls_shift/su_mean 0
_refine_ls_structure_factor_coef Fsqd
_refine_ls_weighting_details 'calc w=1/[\s^2^(Fo^2^)+(0.0913P)^2^+0.0000P] where P=(Fo^2^+2Fc^2^)/3'
_refine_ls_weighting_scheme calc
_refine_ls_wR_factor_gt 0.1621
_refine_ls_wR_factor_ref 0.2331
_reflns_number_gt 3292
_reflns_number_total 9314
_reflns_threshold_expression >2\s(I)
_cod_data_source_file c5dt03650j2.cif
_cod_data_source_block dh2_135c_0ma
_cod_depositor_comments 'Adding full bibliography for 7037228--7037238.cif.'
_cod_original_sg_symbol_H-M 'I 41/a'
_cod_database_code 7037230

loop_
_symmetry_equiv_pos_as_xyz
'x, y, z'
'-x, -y+1/2, z'
'-y+3/4, x+1/4, z+1/4'
'y+1/4, -x+1/4, z+1/4'
'x+1/2, y+1/2, z+1/2'
'-x+1/2, -y+1, z+1/2'
'-y+5/4, x+3/4, z+3/4'
'y+3/4, -x+3/4, z+3/4'
'-x, -y, -z'
'x, y-1/2, -z'
'y-3/4, -x-1/4, -z-1/4'
'-y-1/4, x-1/4, -z-1/4'
'-x+1/2, -y+1/2, -z+1/2'
'x+1/2, y, -z+1/2'
'y-1/4, -x+1/4, -z+1/4'
'-y+1/4, x+1/4, -z+1/4'

loop_
_atom_site_label
_atom_site_type_symbol
_atom_site_fract_x
_atom_site_fract_y
_atom_site_fract_z
_atom_site_U_iso_or_equiv
_atom_site_adp_type
_atom_site_occupancy
_atom_site_symmetry_multiplicity
_atom_site_calc_flag
_atom_site_refinement_flags
_atom_site_disorder_assembly
_atom_site_disorder_group
C1 C 0.8400(3) 0.3609(3) 0.0645(11) 0.059(4) Uani 1 1 d . . .
H1 H 0.8628 0.3552 0.0666 0.071 Uiso 1 1 calc R . .
C2 C 0.8205(3) 0.3444(3) -0.0088(11) 0.052(3) Uani 1 1 d . . .
H2 H 0.8295 0.3283 -0.0564 0.062 Uiso 1 1 calc R . .
C3 C 0.7875(3) 0.3519(3) -0.0112(12) 0.062(4) Uani 1 1 d . . .
H3 H 0.7728 0.3398 -0.0562 0.074 Uiso 1 1 calc R . .
C4 C 0.7762(3) 0.3776(3) 0.0540(10) 0.052(3) Uani 1 1 d . . .
H4 H 0.7539 0.3845 0.0495 0.063 Uiso 1 1 calc R . .
C5 C 0.7975(3) 0.3931(3) 0.1252(10) 0.048(3) Uani 1 1 d . . .
C6 C 0.7882(3) 0.4220(3) 0.1920(11) 0.051(3) Uani 1 1 d . . .
C7 C 0.7569(3) 0.4339(3) 0.2020(11) 0.059(4) Uani 1 1 d . . .
H7 H 0.7387 0.4231 0.1684 0.07 Uiso 1 1 calc R . .
C8 C 0.7524(4) 0.4624(4) 0.2632(12) 0.074(4) Uani 1 1 d . . .
H8 H 0.7309 0.4714 0.2704 0.089 Uiso 1 1 calc R . .
C9 C 0.7780(4) 0.4778(4) 0.3131(13) 0.076(4) Uani 1 1 d . . .
H9 H 0.7751 0.498 0.3511 0.091 Uiso 1 1 calc R . .
C10 C 0.8077(3) 0.4634(3) 0.3065(10) 0.060(4) Uani 1 1 d . . .
H10 H 0.8253 0.473 0.3463 0.072 Uiso 1 1 calc R . .
C11 C 0.8766(3) 0.4377(3) 0.4691(11) 0.056(4) Uani 1 1 d . . .
H11 H 0.8581 0.4267 0.4997 0.067 Uiso 1 1 calc R . .
C12 C 0.8967(3) 0.4550(3) 0.5358(10) 0.057(4) Uani 1 1 d . . .
H12 H 0.8918 0.457 0.6112 0.069 Uiso 1 1 calc R . .
C13 C 0.9241(3) 0.4695(3) 0.4928(13) 0.055(4) Uani 1 1 d . . .
H13 H 0.9391 0.4806 0.5395 0.066 Uiso 1 1 calc R . .
C14 C 0.9303(3) 0.4682(3) 0.3838(11) 0.049(3) Uani 1 1 d . . .
H14 H 0.9493 0.4785 0.3537 0.059 Uiso 1 1 calc R . .
C15 C 0.9083(3) 0.4515(3) 0.3186(10) 0.039(3) Uani 1 1 d . . .
C16 C 0.9096(3) 0.4521(3) 0.1979(11) 0.046(3) Uani 1 1 d . . .
C17 C 0.9337(3) 0.4685(3) 0.1360(12) 0.054(3) Uani 1 1 d . . .
H17 H 0.9515 0.4793 0.1712 0.065 Uiso 1 1 calc R . .
C18 C 0.9313(3) 0.4689(3) 0.0254(12) 0.062(4) Uani 1 1 d . . .
H18 H 0.9482 0.4787 -0.0171 0.074 Uiso 1 1 calc R . .
C19 C 0.9041(3) 0.4548(3) -0.0246(10) 0.055(4) Uani 1 1 d . . .
H19 H 0.9015 0.4561 -0.1014 0.066 Uiso 1 1 calc R . .
C20 C 0.8807(3) 0.4385(3) 0.0399(12) 0.050(3) Uani 1 1 d . . .
H20 H 0.8623 0.4284 0.0057 0.06 Uiso 1 1 calc R . .
C21 C 0.9502(3) 0.3423(3) 0.1662(11) 0.064(4) Uani 1 1 d . . .
H21A H 0.9378 0.3479 0.1003 0.097 Uiso 1 1 calc R . .
H21B H 0.9659 0.3246 0.1498 0.097 Uiso 1 1 calc R . .
H21C H 0.9622 0.3618 0.1918 0.097 Uiso 1 1 calc R . .
C22 C 0.9272(3) 0.3312(3) 0.2517(13) 0.058(4) Uani 1 1 d . . .
C23 C 0.9299(4) 0.3000(3) 0.3144(15) 0.075(5) Uani 1 1 d . . .
C24 C 0.9556(3) 0.2757(3) 0.2872(15) 0.099(6) Uani 1 1 d . . .
H24A H 0.9772 0.2844 0.3084 0.149 Uiso 1 1 calc R . .
H24B H 0.9553 0.2715 0.2086 0.149 Uiso 1 1 calc R . .
H24C H 0.9513 0.2551 0.3264 0.149 Uiso 1 1 calc R . .
C25 C 0.9008(4) 0.2693(4) 0.4582(17) 0.106(6) Uani 1 1 d . . .
H25A H 0.9217 0.2596 0.4844 0.128 Uiso 1 1 calc R . .
H25B H 0.8885 0.2521 0.4176 0.128 Uiso 1 1 calc R . .
C26 C 0.8804(4) 0.2816(3) 0.5542(14) 0.082(5) Uani 1 1 d . . .
H26A H 0.8669 0.2633 0.5842 0.098 Uiso 1 1 calc R . .
H26B H 0.8951 0.2898 0.6125 0.098 Uiso 1 1 calc R . .
C27 C 0.8212(4) 0.3106(3) 0.6750(10) 0.085(5) Uani 1 1 d . . .
H27A H 0.8347 0.2923 0.702 0.128 Uiso 1 1 calc R . .
H27B H 0.7982 0.3034 0.6691 0.128 Uiso 1 1 calc R . .
H27C H 0.8226 0.3292 0.7257 0.128 Uiso 1 1 calc R . .
C28 C 0.8335(4) 0.3212(4) 0.5645(12) 0.065(4) Uani 1 1 d . . .
C29 C 0.8198(4) 0.3504(3) 0.5090(12) 0.062(4) Uani 1 1 d . . .
C30 C 0.7881(3) 0.3658(3) 0.5316(10) 0.065(4) Uani 1 1 d . . .
H30A H 0.789 0.3892 0.5119 0.097 Uiso 1 1 calc R . .
H30B H 0.783 0.3637 0.6094 0.097 Uiso 1 1 calc R . .
H30C H 0.7709 0.3549 0.4888 0.097 Uiso 1 1 calc R . .
N9 N 0.9035(2) 0.3572(2) 0.4970(10) 0.054(3) Uani 1 1 d D A .
N10 N 0.9204(3) 0.3820(2) 0.6460(10) 0.060(3) Uani 1 1 d D . .
C31 C 0.8965(3) 0.3642(3) 0.5969(12) 0.062(4) Uani 1 1 d D . .
H31 H 0.8766 0.3577 0.6319 0.074 Uiso 1 1 calc R . .
C32 C 0.9346(3) 0.3698(3) 0.4787(12) 0.075(5) Uani 1 1 d D . .
H32 H 0.9469 0.3677 0.4132 0.09 Uiso 1 1 calc R . .
C33 C 0.9445(3) 0.3855(3) 0.5700(13) 0.075(5) Uani 1 1 d D . .
H33 H 0.9647 0.397 0.5793 0.09 Uiso 1 1 calc R . .
C34 C 0.9208(3) 0.3938(3) 0.7590(11) 0.084(5) Uani 1 1 d D . .
H34A H 0.8987 0.3917 0.7903 0.125 Uiso 1 1 calc R . .
H34B H 0.9276 0.4169 0.7605 0.125 Uiso 1 1 calc R . .
H34C H 0.9364 0.3805 0.8017 0.125 Uiso 1 1 calc R . .
N11 N 0.8471(7) 0.3093(13) 0.297(3) 0.056(5) Uani 0.71(4) 1 d PD A 1
N12 N 0.8301(6) 0.2783(11) 0.161(2) 0.050(5) Uani 0.71(4) 1 d PD A 1
C35 C 0.8559(6) 0.2915(17) 0.214(4) 0.067(8) Uani 0.71(4) 1 d PD A 1
H35 H 0.8782 0.2883 0.1923 0.081 Uiso 0.71(4) 1 calc PR A 1
C36 C 0.8131(5) 0.3110(8) 0.2890(15) 0.054(7) Uani 0.71(4) 1 d PD A 1
H36 H 0.7992 0.3244 0.3327 0.064 Uiso 0.71(4) 1 calc PR A 1
C37 C 0.8028(5) 0.2906(7) 0.2092(16) 0.050(7) Uani 0.71(4) 1 d PD A 1
H37 H 0.7806 0.2858 0.1906 0.061 Uiso 0.71(4) 1 calc PR A 1
C38 C 0.8309(8) 0.2566(8) 0.065(3) 0.067(9) Uani 0.71(4) 1 d PD A 1
H38A H 0.8519 0.2593 0.0269 0.101 Uiso 0.71(4) 1 calc PR A 1
H38B H 0.8127 0.2623 0.0158 0.101 Uiso 0.71(4) 1 calc PR A 1
H38C H 0.8285 0.2336 0.0883 0.101 Uiso 0.71(4) 1 calc PR A 1
N11B N 0.8500(17) 0.305(3) 0.277(8) 0.056(5) Uani 0.29(4) 1 d PD A 2
N12B N 0.8363(16) 0.276(3) 0.133(6) 0.050(5) Uani 0.29(4) 1 d PD A 2
C35B C 0.8607(14) 0.291(4) 0.189(9) 0.067(8) Uani 0.29(4) 1 d PD A 2
H35B H 0.8832 0.2911 0.1666 0.081 Uiso 0.29(4) 1 calc PR A 2
C36B C 0.8192(14) 0.2914(17) 0.293(4) 0.054(7) Uani 0.29(4) 1 d PD A 2
H36B H 0.8066 0.2927 0.3576 0.064 Uiso 0.29(4) 1 calc PR A 2
C37B C 0.8100(12) 0.2758(16) 0.201(4) 0.054(7) Uani 0.29(4) 1 d PD A 2
H37B H 0.7891 0.2661 0.1866 0.064 Uiso 0.29(4) 1 calc PR A 2
C38B C 0.838(2) 0.262(2) 0.024(5) 0.067(9) Uani 0.29(4) 1 d PD A 2
H38D H 0.8568 0.2712 -0.0162 0.101 Uiso 0.29(4) 1 calc PR A 2
H38E H 0.8176 0.2662 -0.0162 0.101 Uiso 0.29(4) 1 calc PR A 2
H38F H 0.8411 0.2378 0.0302 0.101 Uiso 0.29(4) 1 calc PR A 2
N1 N 0.8297(2) 0.3845(2) 0.1334(7) 0.040(2) Uani 1 1 d . . .
N2 N 0.8142(2) 0.4364(2) 0.2478(8) 0.050(3) Uani 1 1 d . . .
N3 N 0.8817(2) 0.4353(2) 0.3613(8) 0.041(2) Uani 1 1 d . . .
N4 N 0.8835(2) 0.4369(2) 0.1496(9) 0.043(2) Uani 1 1 d . . .
N5 N 0.9011(2) 0.3497(2) 0.2793(7) 0.043(3) Uani 1 1 d . A .
N6 N 0.9074(3) 0.2980(2) 0.3871(11) 0.072(4) Uani 1 1 d . A .
N7 N 0.8588(3) 0.3082(3) 0.5156(10) 0.066(3) Uani 1 1 d . A .
N8 N 0.8397(2) 0.3592(2) 0.4260(9) 0.048(3) Uani 1 1 d . A .
O1 O 0.89685(16) 0.37791(17) 0.2315(6) 0.042(2) Uani 1 1 d . . .
O2 O 0.82838(17) 0.3833(2) 0.3666(6) 0.050(2) Uani 1 1 d . . .
P1 P 0.77914(7) 0.23950(6) 0.5005(3) 0.0441(8) Uani 1 1 d D . .
F1 F 0.79919(17) 0.23786(15) 0.6078(6) 0.092(3) Uani 1 1 d D . .
F2 F 0.76019(14) 0.24317(14) 0.3840(5) 0.062(2) Uani 1 1 d D . .
F3 F 0.81358(14) 0.23991(15) 0.4360(6) 0.087(3) Uani 1 1 d D . .
F4 F 0.78046(14) 0.27902(12) 0.5053(5) 0.065(2) Uani 1 1 d D . .
F5 F 0.74540(15) 0.24008(14) 0.5615(5) 0.073(2) Uani 1 1 d D . .
F6 F 0.77694(14) 0.20016(11) 0.4899(5) 0.0567(18) Uani 1 1 d D . .
P2 P 0.81318(16) 0.42891(12) 0.7587(5) 0.107(3) Uani 0.750(7) 1 d PDU B 3
F7 F 0.8310(2) 0.39539(19) 0.7522(8) 0.101(3) Uani 0.750(7) 1 d PDU B 3
F8 F 0.7943(2) 0.46472(19) 0.7675(8) 0.111(4) Uani 0.750(7) 1 d PDU B 3
F9 F 0.8112(2) 0.4251(2) 0.8885(6) 0.083(3) Uani 0.750(7) 1 d PDU B 3
F10 F 0.84756(18) 0.44756(18) 0.7710(9) 0.072(3) Uani 0.750(7) 1 d PDU B 3
F11 F 0.8141(2) 0.4342(2) 0.6321(6) 0.125(5) Uani 0.750(7) 1 d PDU B 3
F12 F 0.77679(19) 0.4129(2) 0.7461(8) 0.114(5) Uani 0.750(7) 1 d PDU B 3
P3 P 0.9176(2) 0.2954(2) -0.1203(9) 0.0781(14) Uani 0.50(2) 1 d PDU C 4
F13 F 0.8938(3) 0.3212(4) -0.0710(17) 0.103(8) Uani 0.50(2) 1 d PDU C 4
F14 F 0.9442(4) 0.2685(4) -0.1664(14) 0.165(11) Uani 0.50(2) 1 d PDU C 4
F15 F 0.9220(6) 0.2803(4) -0.0005(10) 0.109(8) Uani 0.50(2) 1 d PDU C 4
F16 F 0.9480(3) 0.3196(5) -0.0973(12) 0.101(8) Uani 0.50(2) 1 d PDU C 4
F17 F 0.9144(5) 0.3097(3) -0.2380(10) 0.079(6) Uani 0.50(2) 1 d PDU C 4
F18 F 0.8888(4) 0.2693(4) -0.1465(16) 0.121(6) Uani 0.50(2) 1 d PDU C 4
P4 P 0.9181(2) 0.2969(2) -0.1068(9) 0.0781(14) Uani 0.50(2) 1 d PDU C 5
F19 F 0.9035(5) 0.2624(3) -0.1289(15) 0.121(6) Uani 0.50(2) 1 d PDU C 5
F20 F 0.9356(5) 0.3327(3) -0.0844(16) 0.137(10) Uani 0.50(2) 1 d PDU C 5
F21 F 0.9431(5) 0.2911(7) -0.2061(15) 0.201(13) Uani 0.50(2) 1 d PDU C 5
F22 F 0.9446(4) 0.2811(4) -0.0258(17) 0.120(9) Uani 0.50(2) 1 d PDU C 5
F23 F 0.8947(4) 0.3037(5) -0.0080(14) 0.117(8) Uani 0.50(2) 1 d PDU C 5
F24 F 0.8926(6) 0.3155(4) -0.1864(18) 0.146(10) Uani 0.50(2) 1 d PDU C 5
P5 P 0.8287(4) 0.4188(4) 0.7792(14) 0.107(3) Uani 0.250(7) 1 d PDU B 6
F25 F 0.8499(5) 0.3910(5) 0.830(2) 0.101(3) Uani 0.250(7) 1 d PDU B 6
F26 F 0.8075(7) 0.4483(6) 0.721(2) 0.111(4) Uani 0.250(7) 1 d PDU B 6
F27 F 0.8389(6) 0.4053(7) 0.6612(16) 0.101(3) Uani 0.250(7) 1 d PDU B 6
F28 F 0.8600(6) 0.4427(5) 0.778(3) 0.072(3) Uani 0.250(7) 1 d PDU B 6
F29 F 0.8183(7) 0.4328(7) 0.8929(16) 0.083(3) Uani 0.250(7) 1 d PDU B 6
F30 F 0.7958(5) 0.3965(6) 0.777(2) 0.101(3) Uani 0.250(7) 1 d PDU B 6
Co1 Co 0.87596(4) 0.33139(4) 0.39707(15) 0.0570(6) Uani 1 1 d . . .
Ru1 Ru 0.85603(2) 0.40846(2) 0.24894(8) 0.0401(3) Uani 1 1 d . . .
N13 N 0.984(2) 0.2301(14) -0.334(5) 0.15(2) Uani 0.25 1 d PD . 7
C39 C 0.981(2) 0.2548(14) -0.378(7) 0.15(2) Uani 0.25 1 d PD . 7
C40 C 0.976(2) 0.2884(13) -0.420(7) 0.15(2) Uani 0.25 1 d PD D 7
H40A H 0.9852 0.3031 -0.3637 0.218 Uiso 0.25 1 d PR D 7
H40B H 0.9529 0.2929 -0.431 0.218 Uiso 0.25 1 d PR D 7
H40C H 0.9883 0.2921 -0.4885 0.218 Uiso 0.25 1 d PR D 7

loop_
_atom_site_aniso_label
_atom_site_aniso_U_11
_atom_site_aniso_U_22
_atom_site_aniso_U_33
_atom_site_aniso_U_23
_atom_site_aniso_U_13
_atom_site_aniso_U_12
C1 0.042(8) 0.062(9) 0.073(10) 0.009(8) -0.010(8) -0.004(7)
C2 0.055(9) 0.045(7) 0.055(9) 0.004(7) -0.003(8) -0.013(7)
C3 0.060(9) 0.050(8) 0.075(11) 0.014(8) -0.017(9) -0.019(7)
C4 0.048(8) 0.073(10) 0.036(8) 0.022(8) -0.006(7) -0.001(8)
C5 0.050(8) 0.061(9) 0.032(8) 0.006(7) 0.002(7) -0.010(7)
C6 0.039(8) 0.062(9) 0.051(9) 0.029(7) 0.014(7) -0.008(7)
C7 0.031(8) 0.082(10) 0.064(10) 0.010(9) -0.002(7) 0.003(7)
C8 0.064(10) 0.105(13) 0.053(11) 0.023(10) 0.031(9) 0.024(10)
C9 0.071(11) 0.068(10) 0.087(13) 0.002(9) 0.013(10) 0.015(10)
C10 0.072(10) 0.069(10) 0.040(9) 0.002(8) 0.018(7) 0.006(8)
C11 0.064(9) 0.051(8) 0.053(11) 0.007(7) -0.006(8) -0.032(7)
C12 0.085(11) 0.045(8) 0.042(9) -0.001(7) -0.003(8) -0.005(8)
C13 0.050(8) 0.030(7) 0.085(12) 0.008(8) -0.016(9) -0.018(6)
C14 0.055(8) 0.045(8) 0.047(10) 0.016(7) -0.011(8) -0.008(6)
C15 0.050(8) 0.029(7) 0.039(9) 0.000(6) -0.006(7) -0.012(6)
C16 0.052(9) 0.025(7) 0.061(10) -0.003(7) -0.002(8) 0.005(6)
C17 0.049(8) 0.038(7) 0.075(11) -0.010(8) 0.010(8) -0.012(6)
C18 0.075(10) 0.064(9) 0.047(11) -0.013(8) 0.021(8) -0.009(8)
C19 0.063(9) 0.067(9) 0.035(9) 0.007(7) 0.005(7) -0.011(8)
C20 0.041(8) 0.047(8) 0.063(11) -0.007(7) -0.004(7) 0.004(6)
C21 0.052(8) 0.054(8) 0.087(11) -0.007(8) -0.012(8) 0.003(7)
C22 0.032(7) 0.047(8) 0.095(11) -0.015(9) -0.012(8) -0.017(6)
C23 0.066(11) 0.034(9) 0.127(15) 0.021(9) -0.035(10) -0.014(8)
C24 0.078(11) 0.048(9) 0.172(19) 0.013(10) -0.020(11) 0.012(8)
C25 0.117(15) 0.049(10) 0.152(18) 0.009(12) -0.043(14) -0.028(10)
C26 0.106(13) 0.046(9) 0.093(13) 0.024(9) -0.042(11) -0.036(9)
C27 0.146(14) 0.077(10) 0.032(9) -0.002(8) -0.015(9) -0.054(10)
C28 0.078(11) 0.063(10) 0.055(11) -0.009(9) -0.016(9) -0.052(9)
C29 0.086(11) 0.046(8) 0.055(10) 0.008(8) -0.004(9) -0.051(8)
C30 0.078(10) 0.079(10) 0.039(9) -0.019(7) 0.014(7) -0.023(8)
N9 0.059(7) 0.038(6) 0.065(8) 0.022(6) -0.038(7) -0.025(5)
N10 0.061(8) 0.055(7) 0.065(9) 0.008(7) -0.027(7) -0.021(6)
C31 0.058(9) 0.057(9) 0.071(11) 0.022(9) -0.035(9) -0.024(7)
C32 0.060(9) 0.074(10) 0.092(13) 0.010(9) -0.023(9) -0.028(8)
C33 0.064(10) 0.062(10) 0.100(14) 0.002(9) -0.043(10) -0.029(8)
C34 0.088(11) 0.063(9) 0.099(14) -0.001(10) -0.032(10) -0.029(8)
N11 0.058(9) 0.055(14) 0.057(17) -0.006(9) -0.005(8) -0.011(9)
N12 0.049(12) 0.052(9) 0.049(17) -0.010(13) 0.012(10) -0.025(12)
C35 0.032(11) 0.043(9) 0.13(3) -0.018(19) 0.000(11) -0.005(13)
C36 0.034(11) 0.08(2) 0.042(10) -0.027(13) 0.017(8) -0.016(13)
C37 0.025(11) 0.080(19) 0.046(13) -0.028(12) 0.016(9) -0.018(11)
C38 0.041(19) 0.074(16) 0.09(2) -0.027(19) -0.007(16) -0.002(11)
N11B 0.058(9) 0.055(14) 0.057(17) -0.006(9) -0.005(8) -0.011(9)
N12B 0.049(12) 0.052(9) 0.049(17) -0.010(13) 0.012(10) -0.025(12)
C35B 0.032(11) 0.043(9) 0.13(3) -0.018(19) 0.000(11) -0.005(13)
C36B 0.034(11) 0.08(2) 0.042(10) -0.027(13) 0.017(8) -0.016(13)
C37B 0.034(11) 0.08(2) 0.042(10) -0.027(13) 0.017(8) -0.016(13)
C38B 0.041(19) 0.074(16) 0.09(2) -0.027(19) -0.007(16) -0.002(11)
N1 0.024(5) 0.054(6) 0.041(7) -0.005(5) -0.001(5) 0.004(5)
N2 0.054(7) 0.047(6) 0.049(7) -0.003(6) 0.017(6) -0.002(5)
N3 0.048(6) 0.036(6) 0.039(7) 0.002(5) -0.006(5) -0.017(5)
N4 0.041(6) 0.045(6) 0.043(7) -0.003(5) -0.003(5) 0.007(5)
N5 0.037(6) 0.043(6) 0.051(7) 0.005(5) -0.010(5) -0.009(5)
N6 0.080(9) 0.021(6) 0.114(11) 0.012(7) -0.019(8) -0.020(6)
N7 0.079(8) 0.051(7) 0.069(9) 0.021(7) -0.028(8) -0.036(7)
N8 0.043(6) 0.038(6) 0.062(8) 0.015(6) -0.023(6) -0.023(5)
O1 0.034(4) 0.032(4) 0.060(6) 0.010(4) -0.015(4) -0.008(4)
O2 0.034(5) 0.061(5) 0.055(6) 0.009(5) 0.009(4) -0.018(4)
P1 0.0384(18) 0.0406(19) 0.053(2) -0.0072(18) -0.0042(19) 0.0056(15)
F1 0.109(6) 0.054(5) 0.112(7) -0.011(5) -0.073(6) 0.016(4)
F2 0.063(5) 0.062(4) 0.062(5) 0.006(4) -0.011(4) -0.001(4)
F3 0.057(5) 0.056(5) 0.147(8) 0.012(5) 0.006(5) 0.014(4)
F4 0.066(4) 0.045(4) 0.086(5) 0.010(4) -0.009(4) 0.005(3)
F5 0.073(5) 0.054(5) 0.093(6) 0.001(4) 0.020(4) 0.002(4)
F6 0.063(4) 0.035(4) 0.073(5) -0.007(4) -0.003(4) -0.007(3)
P2 0.177(8) 0.059(4) 0.086(5) -0.030(4) 0.040(5) -0.055(5)
F7 0.074(6) 0.116(6) 0.114(8) 0.019(6) -0.025(6) -0.023(6)
F8 0.133(9) 0.082(8) 0.118(10) -0.015(7) 0.004(7) 0.014(7)
F9 0.109(7) 0.068(7) 0.072(6) 0.001(5) -0.013(5) -0.044(6)
F10 0.065(7) 0.062(5) 0.090(6) -0.005(5) -0.023(6) 0.001(5)
F11 0.147(10) 0.114(9) 0.114(10) -0.058(8) 0.051(8) -0.082(8)
F12 0.068(7) 0.141(10) 0.132(10) -0.054(9) 0.006(7) -0.032(7)
P3 0.077(3) 0.062(3) 0.096(4) -0.006(3) -0.013(3) 0.008(2)
F13 0.062(11) 0.111(14) 0.136(17) -0.012(13) 0.045(11) 0.033(10)
F14 0.192(18) 0.148(16) 0.155(18) 0.041(14) 0.032(14) 0.109(14)
F15 0.150(17) 0.074(11) 0.102(14) 0.029(11) -0.002(13) 0.006(13)
F16 0.043(9) 0.160(17) 0.101(14) -0.005(13) -0.021(9) -0.013(11)
F17 0.104(13) 0.060(10) 0.072(12) 0.013(9) -0.015(10) 0.000(9)
F18 0.127(12) 0.116(8) 0.120(9) -0.023(7) -0.015(9) -0.050(9)
P4 0.077(3) 0.062(3) 0.096(4) -0.006(3) -0.013(3) 0.008(2)
F19 0.127(12) 0.116(8) 0.120(9) -0.023(7) -0.015(9) -0.050(9)
F20 0.18(2) 0.089(13) 0.141(17) 0.032(12) -0.051(15) -0.003(13)
F21 0.187(19) 0.21(2) 0.21(2) -0.041(17) 0.080(17) -0.053(17)
F22 0.075(12) 0.092(13) 0.193(19) -0.033(13) -0.029(12) 0.020(10)
F23 0.101(13) 0.131(15) 0.118(15) -0.015(13) 0.019(12) -0.012(12)
F24 0.148(17) 0.156(16) 0.135(17) -0.001(14) -0.016(15) -0.002(14)
P5 0.177(8) 0.059(4) 0.086(5) -0.030(4) 0.040(5) -0.055(5)
F25 0.074(6) 0.116(6) 0.114(8) 0.019(6) -0.025(6) -0.023(6)
F26 0.133(9) 0.082(8) 0.118(10) -0.015(7) 0.004(7) 0.014(7)
F27 0.074(6) 0.116(6) 0.114(8) 0.019(6) -0.025(6) -0.023(6)
F28 0.065(7) 0.062(5) 0.090(6) -0.005(5) -0.023(6) 0.001(5)
F29 0.109(7) 0.068(7) 0.072(6) 0.001(5) -0.013(5) -0.044(6)
F30 0.074(6) 0.116(6) 0.114(8) 0.019(6) -0.025(6) -0.023(6)
Co1 0.0541(11) 0.0409(10) 0.0758(14) 0.0122(9) -0.0182(10) -0.0237(9)
Ru1 0.0352(5) 0.0419(6) 0.0433(6) 0.0008(5) -0.0011(5) -0.0090(4)
N13 0.19(5) 0.17(5) 0.08(3) 0.03(4) 0.04(4) 0.10(4)
C39 0.19(5) 0.17(5) 0.08(3) 0.03(4) 0.04(4) 0.10(4)
C40 0.19(5) 0.17(5) 0.08(3) 0.03(4) 0.04(4) 0.10(4)

loop_
_atom_type_symbol
_atom_type_description
_atom_type_scat_dispersion_real
_atom_type_scat_dispersion_imag
_atom_type_scat_source
C C 0.0033 0.0016 'International Tables Vol C Tables 4.2.6.8 and 6.1.1.4'
H H 0 0 'International Tables Vol C Tables 4.2.6.8 and 6.1.1.4'
N N 0.0061 0.0033 'International Tables Vol C Tables 4.2.6.8 and 6.1.1.4'
O O 0.0106 0.006 'International Tables Vol C Tables 4.2.6.8 and 6.1.1.4'
F F 0.0171 0.0103 'International Tables Vol C Tables 4.2.6.8 and 6.1.1.4'
P P 0.1023 0.0942 'International Tables Vol C Tables 4.2.6.8 and 6.1.1.4'
Co Co 0.3494 0.9721 'International Tables Vol C Tables 4.2.6.8 and 6.1.1.4'
Ru Ru -1.2594 0.8363 'International Tables Vol C Tables 4.2.6.8 and 6.1.1.4'

loop_
_geom_angle_atom_site_label_1
_geom_angle_atom_site_label_2
_geom_angle_atom_site_label_3
_geom_angle
_geom_angle_site_symmetry_1
_geom_angle_site_symmetry_3
N1 C1 C2 125.4(12) . .
N1 C1 H1 117.3 . .
C2 C1 H1 117.3 . .
C3 C2 C1 118.0(13) . .
C3 C2 H2 121 . .
C1 C2 H2 121 . .
C2 C3 C4 118.2(12) . .
C2 C3 H3 120.9 . .
C4 C3 H3 120.9 . .
C5 C4 C3 120.0(12) . .
C5 C4 H4 120 . .
C3 C4 H4 120 . .
N1 C5 C4 122.3(12) . .
N1 C5 C6 114.1(11) . .
C4 C5 C6 123.5(12) . .
C7 C6 N2 121.0(13) . .
C7 C6 C5 124.6(13) . .
N2 C6 C5 114.4(11) . .
C6 C7 C8 117.6(13) . .
C6 C7 H7 121.2 . .
C8 C7 H7 121.2 . .
C9 C8 C7 121.8(13) . .
C9 C8 H8 119.1 . .
C7 C8 H8 119.1 . .
C10 C9 C8 117.3(14) . .
C10 C9 H9 121.4 . .
C8 C9 H9 121.4 . .
N2 C10 C9 124.5(14) . .
N2 C10 H10 117.7 . .
C9 C10 H10 117.7 . .
N3 C11 C12 122.9(11) . .
N3 C11 H11 118.6 . .
C12 C11 H11 118.6 . .
C11 C12 C13 118.7(13) . .
C11 C12 H12 120.7 . .
C13 C12 H12 120.7 . .
C14 C13 C12 121.0(12) . .
C14 C13 H13 119.5 . .
C12 C13 H13 119.5 . .
C13 C14 C15 118.0(12) . .
C13 C14 H14 121 . .
C15 C14 H14 121 . .
N3 C15 C14 121.7(11) . .
N3 C15 C16 114.7(11) . .
C14 C15 C16 123.4(12) . .
N4 C16 C17 121.3(12) . .
N4 C16 C15 113.6(12) . .
C17 C16 C15 124.9(12) . .
C18 C17 C16 119.7(12) . .
C18 C17 H17 120.1 . .
C16 C17 H17 120.1 . .
C17 C18 C19 119.6(13) . .
C17 C18 H18 120.2 . .
C19 C18 H18 120.2 . .
C18 C19 C20 118.9(12) . .
C18 C19 H19 120.6 . .
C20 C19 H19 120.6 . .
N4 C20 C19 121.8(11) . .
N4 C20 H20 119.1 . .
C19 C20 H20 119.1 . .
C22 C21 H21A 109.5 . .
C22 C21 H21B 109.5 . .
H21A C21 H21B 109.5 . .
C22 C21 H21C 109.5 . .
H21A C21 H21C 109.5 . .
H21B C21 H21C 109.5 . .
N5 C22 C21 120.4(11) . .
N5 C22 C23 113.9(13) . .
C21 C22 C23 125.6(13) . .
N6 C23 C24 128.3(14) . .
N6 C23 C22 111.3(14) . .
C24 C23 C22 120.3(16) . .
C23 C24 H24A 109.5 . .
C23 C24 H24B 109.5 . .
H24A C24 H24B 109.5 . .
C23 C24 H24C 109.5 . .
H24A C24 H24C 109.5 . .
H24B C24 H24C 109.5 . .
N6 C25 C26 107.3(13) . .
N6 C25 H25A 110.3 . .
C26 C25 H25A 110.3 . .
N6 C25 H25B 110.3 . .
C26 C25 H25B 110.3 . .
H25A C25 H25B 108.5 . .
N7 C26 C25 108.4(13) . .
N7 C26 H26A 110 . .
C25 C26 H26A 110 . .
N7 C26 H26B 110 . .
C25 C26 H26B 110 . .
H26A C26 H26B 108.4 . .
C28 C27 H27A 109.5 . .
C28 C27 H27B 109.5 . .
H27A C27 H27B 109.5 . .
C28 C27 H27C 109.5 . .
H27A C27 H27C 109.5 . .
H27B C27 H27C 109.5 . .
N7 C28 C29 114.0(14) . .
N7 C28 C27 124.2(15) . .
C29 C28 C27 121.3(15) . .
N8 C29 C30 123.9(12) . .
N8 C29 C28 109.8(14) . .
C30 C29 C28 126.0(14) . .
C29 C30 H30A 109.5 . .
C29 C30 H30B 109.5 . .
H30A C30 H30B 109.5 . .
C29 C30 H30C 109.5 . .
H30A C30 H30C 109.5 . .
H30B C30 H30C 109.5 . .
C31 N9 C32 106.0(10) . .
C31 N9 Co1 125.8(9) . .
C32 N9 Co1 128.1(10) . .
C31 N10 C33 105.5(11) . .
C31 N10 C34 127.0(12) . .
C33 N10 C34 127.4(11) . .
N9 C31 N10 112.4(12) . .
N9 C31 H31 123.8 . .
N10 C31 H31 123.8 . .
C33 C32 N9 108.1(12) . .
C33 C32 H32 125.9 . .
N9 C32 H32 125.9 . .
C32 C33 N10 107.9(11) . .
C32 C33 H33 126.1 . .
N10 C33 H33 126.1 . .
N10 C34 H34A 109.5 . .
N10 C34 H34B 109.5 . .
H34A C34 H34B 109.5 . .
N10 C34 H34C 109.5 . .
H34A C34 H34C 109.5 . .
H34B C34 H34C 109.5 . .
C35 N11 C36 104.0(15) . .
C35 N11 Co1 126.4(17) . .
C36 N11 Co1 129.3(18) . .
C35 N12 C37 106.1(15) . .
C35 N12 C38 127.4(16) . .
C37 N12 C38 126.3(15) . .
N11 C35 N12 112.8(14) . .
N11 C35 H35 123.6 . .
N12 C35 H35 123.6 . .
C37 C36 N11 109.4(13) . .
C37 C36 H36 125.3 . .
N11 C36 H36 125.3 . .
C36 C37 N12 107.0(12) . .
C36 C37 H37 126.5 . .
N12 C37 H37 126.5 . .
C35B N11B C36B 104(3) . .
C35B N11B Co1 130(4) . .
C36B N11B Co1 124(4) . .
C35B N12B C37B 106(2) . .
C35B N12B C38B 128(3) . .
C37B N12B C38B 127(2) . .
N11B C35B N12B 112(2) . .
N11B C35B H35B 124 . .
N12B C35B H35B 124 . .
C37B C36B N11B 109(2) . .
C37B C36B H36B 125.4 . .
N11B C36B H36B 125.4 . .
C36B C37B N12B 106.9(18) . .
C36B C37B H37B 126.6 . .
N12B C37B H37B 126.6 . .
N12B C38B H38D 109.5 . .
N12B C38B H38E 109.5 . .
H38D C38B H38E 109.5 . .
N12B C38B H38F 109.5 . .
H38D C38B H38F 109.5 . .
H38E C38B H38F 109.5 . .
C1 N1 C5 115.9(10) . .
C1 N1 Ru1 128.1(8) . .
C5 N1 Ru1 116.0(8) . .
C10 N2 C6 117.5(11) . .
C10 N2 Ru1 127.9(9) . .
C6 N2 Ru1 113.8(8) . .
C11 N3 C15 117.6(10) . .
C11 N3 Ru1 128.8(8) . .
C15 N3 Ru1 113.5(8) . .
C20 N4 C16 118.5(11) . .
C20 N4 Ru1 125.6(9) . .
C16 N4 Ru1 115.2(9) . .
O1 N5 C22 119.1(10) . .
O1 N5 Co1 127.7(8) . .
C22 N5 Co1 113.1(9) . .
C23 N6 C25 126.3(14) . .
C23 N6 Co1 119.2(10) . .
C25 N6 Co1 114.1(11) . .
C28 N7 C26 128.2(14) . .
C28 N7 Co1 116.9(10) . .
C26 N7 Co1 113.5(11) . .
O2 N8 C29 114.3(10) . .
O2 N8 Co1 128.1(8) . .
C29 N8 Co1 116.8(9) . .
N5 O1 Ru1 125.8(6) . .
N8 O2 Ru1 124.3(7) . .
F1 P1 F5 93.0(4) . .
F1 P1 F6 93.2(3) . .
F5 P1 F6 90.3(3) . .
F1 P1 F3 87.9(4) . .
F5 P1 F3 178.3(4) . .
F6 P1 F3 91.1(3) . .
F1 P1 F4 89.6(3) . .
F5 P1 F4 89.8(3) . .
F6 P1 F4 177.2(4) . .
F3 P1 F4 88.8(3) . .
F1 P1 F2 175.6(4) . .
F5 P1 F2 90.4(3) . .
F6 P1 F2 89.6(3) . .
F3 P1 F2 88.7(4) . .
F4 P1 F2 87.5(3) . .
F7 P2 F11 93.4(5) . .
F7 P2 F10 90.8(4) . .
F11 P2 F10 90.5(4) . .
F7 P2 F9 89.4(5) . .
F11 P2 F9 177.2(6) . .
F10 P2 F9 89.8(4) . .
F7 P2 F12 93.8(4) . .
F11 P2 F12 88.9(4) . .
F10 P2 F12 175.4(5) . .
F9 P2 F12 90.6(4) . .
F7 P2 F8 179.2(6) . .
F11 P2 F8 87.3(5) . .
F10 P2 F8 89.0(4) . .
F9 P2 F8 89.8(5) . .
F12 P2 F8 86.4(4) . .
F13 P3 F17 93.4(5) . .
F13 P3 F16 89.8(5) . .
F17 P3 F16 89.9(5) . .
F13 P3 F15 88.3(6) . .
F17 P3 F15 178.1(6) . .
F16 P3 F15 89.3(5) . .
F13 P3 F18 94.0(5) . .
F17 P3 F18 90.0(5) . .
F16 P3 F18 176.2(6) . .
F15 P3 F18 90.7(5) . .
F13 P3 F14 176.6(6) . .
F17 P3 F14 89.0(5) . .
F16 P3 F14 87.8(5) . .
F15 P3 F14 89.3(5) . .
F18 P3 F14 88.4(5) . .
F19 P4 F23 93.7(5) . .
F19 P4 F22 90.1(5) . .
F23 P4 F22 89.8(5) . .
F19 P4 F21 88.6(6) . .
F23 P4 F21 177.5(6) . .
F22 P4 F21 89.3(5) . .
F19 P4 F24 94.1(5) . .
F23 P4 F24 90.0(5) . .
F22 P4 F24 175.8(6) . .
F21 P4 F24 90.8(5) . .
F19 P4 F20 176.9(6) . .
F23 P4 F20 88.6(5) . .
F22 P4 F20 87.7(5) . .
F21 P4 F20 89.0(5) . .
F24 P4 F20 88.0(5) . .
F25 P5 F29 93.3(6) . .
F25 P5 F28 90.2(5) . .
F29 P5 F28 90.3(5) . .
F25 P5 F27 88.2(6) . .
F29 P5 F27 178.5(7) . .
F28 P5 F27 89.4(5) . .
F25 P5 F30 93.3(5) . .
F29 P5 F30 89.8(5) . .
F28 P5 F30 176.4(6) . .
F27 P5 F30 90.4(5) . .
F25 P5 F26 177.1(6) . .
F29 P5 F26 89.2(5) . .
F28 P5 F26 88.2(5) . .
F27 P5 F26 89.3(5) . .
F30 P5 F26 88.2(5) . .
N6 Co1 N7 86.6(6) . .
N6 Co1 N8 168.4(5) . .
N7 Co1 N8 82.1(6) . .
N6 Co1 N11 92.1(15) . .
N7 Co1 N11 91.9(16) . .
N8 Co1 N11 85.6(13) . .
N6 Co1 N5 82.4(5) . .
N7 Co1 N5 168.6(5) . .
N8 Co1 N5 109.0(5) . .
N11 Co1 N5 91.5(14) . .
N6 Co1 N9 92.2(4) . .
N7 Co1 N9 89.6(4) . .
N8 Co1 N9 90.5(4) . .
N11 Co1 N9 175.5(17) . .
N5 Co1 N9 87.8(4) . .
N6 Co1 N11B 86(3) . .
N7 Co1 N11B 96(3) . .
N8 Co1 N11B 92(3) . .
N11 Co1 N11B 8(3) . .
N5 Co1 N11B 86(3) . .
N9 Co1 N11B 174(3) . .
N4 Ru1 N1 98.2(4) . .
N4 Ru1 N2 98.0(4) . .
N1 Ru1 N2 79.7(4) . .
N4 Ru1 N3 79.7(4) . .
N1 Ru1 N3 176.5(4) . .
N2 Ru1 N3 97.6(4) . .
N4 Ru1 O1 80.7(3) . .
N1 Ru1 O1 93.6(3) . .
N2 Ru1 O1 173.0(4) . .
N3 Ru1 O1 88.9(3) . .
N4 Ru1 O2 173.0(4) . .
N1 Ru1 O2 88.1(3) . .
N2 Ru1 O2 80.2(3) . .
N3 Ru1 O2 93.8(3) . .
O1 Ru1 O2 102.0(3) . .
C39 N13 C40 137(10) 16_644 16_644
C39 N13 C39 70(10) 16_644 .
C40 N13 C39 95(10) 16_644 .
C39 N13 C39 30(10) 16_644 2_755
C40 N13 C39 159(9) 16_644 2_755
C39 N13 C39 66(8) . 2_755
C39 N13 N13 66(10) 16_644 15_664
C40 N13 N13 95(9) 16_644 15_664
C39 N13 N13 6(5) . 15_664
C39 N13 N13 65(2) 2_755 15_664
C39 N13 N13 11(8) 16_644 16_644
C40 N13 N13 148(10) 16_644 16_644
C39 N13 N13 74(4) . 16_644
C39 N13 N13 22(2) 2_755 16_644
N13 N13 N13 71(5) 15_664 16_644
C39 N13 C39 56(10) 16_644 15_664
C40 N13 C39 127(9) 16_644 15_664
C39 N13 C39 34(6) . 15_664
C39 N13 C39 37(4) 2_755 15_664
N13 N13 C39 36.4(11) 15_664 15_664
N13 N13 C39 54(3) 16_644 15_664
N13 C39 C39 75(9) 15_664 15_664
N13 C39 C39 133(10) 15_664 16_644
C39 C39 C39 89.8(9) 15_664 16_644
N13 C39 N13 163(10) 15_664 .
C39 C39 N13 110(8) 15_664 .
C39 C39 N13 35(6) 16_644 .
N13 C39 C40 25(10) 15_664 .
C39 C39 C40 70(8) 15_664 .
C39 C39 C40 152(6) 16_644 .
N13 C39 C40 172(5) . .
N13 C39 C40 140(10) 15_664 16_644
C39 C39 C40 145(9) 15_664 16_644
C39 C39 C40 66(4) 16_644 16_644
N13 C39 C40 37(6) . 16_644
C40 C39 C40 140(6) . 16_644
N13 C39 C39 104(10) 15_664 2_755
C39 C39 C39 45.1(5) 15_664 2_755
C39 C39 C39 45.1(5) 16_644 2_755
N13 C39 C39 73(6) . 2_755
C40 C39 C39 111(8) . 2_755
C40 C39 C39 109(4) 16_644 2_755
N13 C39 N13 92(9) 15_664 2_755
C39 C39 N13 18(6) 15_664 2_755
C39 C39 N13 82(6) 16_644 2_755
N13 C39 N13 96(10) . 2_755
C40 C39 N13 83(6) . 2_755
C40 C39 N13 128(7) 16_644 2_755
C39 C39 N13 41(3) 2_755 2_755
N13 C39 N13 101(10) 15_664 16_644
C39 C39 N13 62(4) 15_664 16_644
C39 C39 N13 35(3) 16_644 16_644
N13 C39 N13 69(4) . 16_644
C40 C39 N13 117(6) . 16_644
C40 C39 N13 101(4) 16_644 16_644
C39 C39 N13 21(2) 2_755 16_644
N13 C39 N13 61(4) 2_755 16_644
N13 C40 C39 18(8) 15_664 .
N13 C40 C39 49(6) 15_664 15_664
C39 C40 C39 44(6) . 15_664
N13 C40 H40A 120.3 15_664 .
C39 C40 H40A 105.3 . .
C39 C40 H40A 76.8 15_664 .
N13 C40 H40B 110.5 15_664 .
C39 C40 H40B 110.4 . .
C39 C40 H40B 152.7 15_664 .
H40A C40 H40B 109.5 . .
N13 C40 H40C 96.7 15_664 .
C39 C40 H40C 112.6 . .
C39 C40 H40C 92.3 15_664 .
H40A C40 H40C 109.5 . .
H40B C40 H40C 109.5 . .

loop_
_geom_bond_atom_site_label_1
_geom_bond_atom_site_label_2
_geom_bond_distance
_geom_bond_site_symmetry_2
C1 N1 1.345(14) .
C1 C2 1.373(16) .
C1 H1 0.95 .
C2 C3 1.372(15) .
C2 H2 0.95 .
C3 C4 1.393(16) .
C3 H3 0.95 .
C4 C5 1.379(15) .
C4 H4 0.95 .
C5 N1 1.354(13) .
C5 C6 1.480(16) .
C6 C7 1.365(15) .
C6 N2 1.385(14) .
C7 C8 1.391(17) .
C7 H7 0.95 .
C8 C9 1.359(18) .
C8 H8 0.95 .
C9 C10 1.340(17) .
C9 H9 0.95 .
C10 N2 1.338(14) .
C10 H10 0.95 .
C11 N3 1.342(14) .
C11 C12 1.351(15) .
C11 H11 0.95 .
C12 C13 1.366(16) .
C12 H12 0.95 .
C13 C14 1.362(16) .
C13 H13 0.95 .
C14 C15 1.376(14) .
C14 H14 0.95 .
C15 N3 1.369(13) .
C15 C16 1.484(15) .
C16 N4 1.360(13) .
C16 C17 1.403(16) .
C17 C18 1.361(16) .
C17 H17 0.95 .
C18 C19 1.385(16) .
C18 H18 0.95 .
C19 C20 1.403(15) .
C19 H19 0.95 .
C20 N4 1.354(14) .
C20 H20 0.95 .
C21 C22 1.475(17) .
C21 H21A 0.98 .
C21 H21B 0.98 .
C21 H21C 0.98 .
C22 N5 1.341(14) .
C22 C23 1.484(18) .
C23 N6 1.278(18) .
C23 C24 1.471(19) .
C24 H24A 0.98 .
C24 H24B 0.98 .
C24 H24C 0.98 .
C25 N6 1.482(18) .
C25 C26 1.52(2) .
C25 H25A 0.99 .
C25 H25B 0.99 .
C26 N7 1.469(16) .
C26 H26A 0.99 .
C26 H26B 0.99 .
C27 C28 1.508(18) .
C27 H27A 0.98 .
C27 H27B 0.98 .
C27 H27C 0.98 .
C28 N7 1.300(16) .
C28 C29 1.474(19) .
C29 N8 1.347(15) .
C29 C30 1.458(17) .
C30 H30A 0.98 .
C30 H30B 0.98 .
C30 H30C 0.98 .
N9 C31 1.291(13) .
N9 C32 1.379(14) .
N9 Co1 1.961(9) .
N10 C31 1.351(12) .
N10 C33 1.358(14) .
N10 C34 1.468(14) .
C31 H31 0.95 .
C32 C33 1.351(15) .
C32 H32 0.95 .
C33 H33 0.95 .
C34 H34A 0.98 .
C34 H34B 0.98 .
C34 H34C 0.98 .
N11 C35 1.306(16) .
N11 C36 1.38(2) .
N11 Co1 1.92(2) .
N12 C35 1.344(14) .
N12 C37 1.351(18) .
N12 C38 1.469(16) .
C35 H35 0.95 .
C36 C37 1.348(16) .
C36 H36 0.95 .
C37 H37 0.95 .
C38 H38A 0.98 .
C38 H38B 0.98 .
C38 H38C 0.98 .
N11B C35B 1.305(19) .
N11B C36B 1.38(2) .
N11B Co1 2.10(5) .
N12B C35B 1.347(18) .
N12B C37B 1.36(2) .
N12B C38B 1.468(19) .
C35B H35B 0.95 .
C36B C37B 1.35(2) .
C36B H36B 0.95 .
C37B H37B 0.95 .
C38B H38D 0.98 .
C38B H38E 0.98 .
C38B H38F 0.98 .
N1 Ru1 2.023(9) .
N2 Ru1 2.040(9) .
N3 Ru1 2.042(9) .
N4 Ru1 2.015(9) .
N5 O1 1.297(10) .
N5 Co1 1.919(9) .
N6 Co1 1.865(12) .
N7 Co1 1.867(11) .
N8 O2 1.305(10) .
N8 Co1 1.887(10) .
O1 Ru1 2.079(7) .
O2 Ru1 2.094(7) .
P1 F1 1.550(6) .
P1 F5 1.561(6) .
P1 F6 1.603(5) .
P1 F3 1.605(6) .
P1 F4 1.605(5) .
P1 F2 1.630(6) .
P2 F7 1.541(7) .
P2 F11 1.570(7) .
P2 F10 1.593(6) .
P2 F9 1.602(7) .
P2 F12 1.620(6) .
P2 F8 1.646(7) .
P3 F13 1.544(7) .
P3 F17 1.563(7) .
P3 F16 1.601(6) .
P3 F15 1.603(7) .
P3 F18 1.608(6) .
P3 F14 1.638(7) .
P4 F19 1.542(7) .
P4 F23 1.564(7) .
P4 F22 1.600(6) .
P4 F21 1.603(7) .
P4 F24 1.609(6) .
P4 F20 1.640(7) .
P5 F25 1.546(7) .
P5 F29 1.564(7) .
P5 F28 1.598(6) .
P5 F27 1.604(7) .
P5 F30 1.613(6) .
P5 F26 1.637(7) .
N13 C39 0.67(9) 16_644
N13 C40 0.90(10) 16_644
N13 C39 1.142(5) .
N13 C39 1.64(10) 2_755
N13 N13 1.80(8) 15_664
N13 N13 1.80(8) 16_644
N13 C39 1.85(6) 15_664
C39 N13 0.67(9) 15_664
C39 C39 1.11(13) 15_664
C39 C39 1.11(13) 16_644
C39 C40 1.472(5) .
C39 C40 1.51(11) 16_644
C39 C39 1.57(18) 2_755
C39 N13 1.64(10) 2_755
C39 N13 1.85(6) 16_644
C40 N13 0.90(10) 15_664
C40 C39 1.51(11) 15_664
C40 H40A 0.98 .
C40 H40B 0.98 .
C40 H40C 0.98 .
